data_2204899
loop_
_publ_author_name
'Yamin, Bohari M.'
'Kasim, Noor Azilah M.'
'Hamzah, Noraini'

_publ_section_title
;
 4,4,6-Trimethyl-1-phenyl-3,4-dihydropyrimidine-2(1<i>H</i>)-thione
;
_journal_issue 1
_journal_name_full 'Acta Crystallographica Section E'
_journal_page_first o55
_journal_page_last o57
_journal_paper_doi 10.1107/S1600536804031320
_journal_volume 61
_journal_year 2005
_chemical_formula_iupac 'C13 H16 N2 S'
_chemical_formula_moiety 'C13 H16 N2 S'
_chemical_formula_sum 'C13 H16 N2 S'
_chemical_formula_weight 232.34
_chemical_name_systematic
;
4,4,6-Trimethyl-1-phenyl-3,4-dihydropyrimidine-2(1H)-thione
;
_space_group_IT_number 61
_symmetry_cell_setting orthorhombic
_symmetry_space_group_name_Hall '-P 2ac 2ab'
_symmetry_space_group_name_H-M 'P b c a'
_atom_sites_solution_hydrogens geom
_atom_sites_solution_primary direct
_atom_sites_solution_secondary difmap
_audit_creation_method SHELXL-97
_cell_angle_alpha 90.00
_cell_angle_beta 90.00
_cell_angle_gamma 90.00
_cell_formula_units_Z 16
_cell_length_a 10.0407(16)
_cell_length_b 17.007(3)
_cell_length_c 30.197(5)
_cell_measurement_reflns_used 5295
_cell_measurement_temperature 273(2)
_cell_measurement_theta_max 27.5
_cell_measurement_theta_min 1.3
_cell_volume 5156.5(15)
_computing_cell_refinement 'SAINT (Siemens, 1996)'
_computing_data_collection 'SMART (Siemens, 1996)'
_computing_data_reduction SAINT
_computing_molecular_graphics SHELXTL
_computing_publication_material
;
SHELXTL, PARST (Nardelli, 1995) and PLATON (Spek, 2003)
;
_computing_structure_refinement SHELXTL
_computing_structure_solution 'SHELXTL (Sheldrick, 1997)'
_diffrn_ambient_temperature 273(2)
_diffrn_detector_area_resol_mean 83.66
_diffrn_measured_fraction_theta_full 1.00
_diffrn_measured_fraction_theta_max 1.00
_diffrn_measurement_device_type 'Bruker SMART APEX CCD area-detector'
_diffrn_measurement_method \w
_diffrn_radiation_monochromator graphite
_diffrn_radiation_source 'fine-focus sealed tube'
_diffrn_radiation_type MoK\a
_diffrn_radiation_wavelength 0.71073
_diffrn_reflns_av_R_equivalents 0.0275
_diffrn_reflns_av_sigmaI/netI 0.0261
_diffrn_reflns_limit_h_max 12
_diffrn_reflns_limit_h_min -7
_diffrn_reflns_limit_k_max 21
_diffrn_reflns_limit_k_min -21
_diffrn_reflns_limit_l_max 37
_diffrn_reflns_limit_l_min -38
_diffrn_reflns_number 28481
_diffrn_reflns_theta_full 27.0
_diffrn_reflns_theta_max 27.0
_diffrn_reflns_theta_min 1.3
_diffrn_standards_decay_% 0
_diffrn_standards_interval_time 0
_diffrn_standards_number 0
_exptl_absorpt_coefficient_mu 0.227
_exptl_absorpt_correction_T_max 0.928
_exptl_absorpt_correction_T_min 0.900
_exptl_absorpt_correction_type multi-scan
_exptl_absorpt_process_details '(SADABS; Sheldrick, 1996)'
_exptl_crystal_colour colourless
_exptl_crystal_density_diffrn 1.197
_exptl_crystal_density_method 'not measured'
_exptl_crystal_description block
_exptl_crystal_F_000 1984
_exptl_crystal_size_max 0.47
_exptl_crystal_size_mid 0.46
_exptl_crystal_size_min 0.33
_refine_diff_density_max 0.46
_refine_diff_density_min -0.27
_refine_ls_extinction_method none
_refine_ls_goodness_of_fit_ref 1.131
_refine_ls_hydrogen_treatment constr
_refine_ls_matrix_type full
_refine_ls_number_parameters 289
_refine_ls_number_reflns 5628
_refine_ls_number_restraints 0
_refine_ls_restrained_S_all 1.131
_refine_ls_R_factor_all 0.0641
_refine_ls_R_factor_gt 0.0581
_refine_ls_shift/su_max 0.000
_refine_ls_shift/su_mean 0.000
_refine_ls_structure_factor_coef Fsqd
_refine_ls_weighting_details 'calc w = 1/[\s^2^(Fo^2^)+(0.0557P)^2^+4.7245P] where P = (Fo^2^+2Fc^2^)/3'
_refine_ls_weighting_scheme calc
_refine_ls_wR_factor_gt 0.1598
_refine_ls_wR_factor_ref 0.1638
_reflns_number_gt 4954
_reflns_number_total 5628
_reflns_threshold_expression I>2\s(I)
_cod_data_source_file is6010.cif
_cod_data_source_block I
_cod_depositor_comments
;
The following automatic conversions were performed:
'_symmetry_cell_setting' value 'Orthorhombic' changed to 'orthorhombic'
according to '/home/saulius/struct/CIF-dictionaries/cif_core.dic'
dictionary named 'cif_core.dic' version 2.4.1 from 2010-06-29.

Automatic conversion script
Id: cif_fix_enum 1527 2010-12-29 10:47:43Z saulius 

The following automatic conversions were performed:

'_symmetry_cell_setting' value 'Orthorhombic' changed to
'orthorhombic' according to
/home/saulius/struct/CIF-dictionaries/cif_core.dic dictionary named
'cif_core.dic' version 2.4.1 from 2010-06-29.

Automatic conversion script
Id: cif_fix_values 1715 2011-07-08 13:25:40Z adriana 
;
_cod_original_cell_volume 5156.6(14)
_cod_database_code 2204899

loop_
_symmetry_equiv_pos_as_xyz
'x, y, z'
'-x+1/2, -y, z+1/2'
'-x, y+1/2, -z+1/2'
'x+1/2, -y+1/2, -z'
'-x, -y, -z'
'x-1/2, y, -z-1/2'
'x, -y-1/2, z-1/2'
'-x-1/2, y-1/2, z'

loop_
_atom_site_label
_atom_site_fract_x
_atom_site_fract_y
_atom_site_fract_z
_atom_site_U_iso_or_equiv
_atom_site_adp_type
_atom_site_calc_flag
_atom_site_refinement_flags
_atom_site_occupancy
_atom_site_disorder_assembly
_atom_site_disorder_group
_atom_site_type_symbol
S1 0.16028(7) 0.15425(4) 0.32540(2) 0.04685(18) Uani d . 1 . . S
S2 0.23318(8) -0.01002(4) 0.43608(2) 0.0529(2) Uani d . 1 . . S
N1 0.2502(2) 0.07233(11) 0.25578(6) 0.0395(4) Uani d . 1 . . N
N2 0.2718(2) 0.01450(12) 0.32435(7) 0.0482(5) Uani d . 1 . . N
H2A 0.2739 0.0212 0.3526 0.058 Uiso calc R 1 . . H
N3 0.2505(2) 0.08474(12) 0.50624(6) 0.0483(5) Uani d . 1 A . N
N4 0.2280(3) 0.14398(12) 0.43824(7) 0.0564(6) Uani d . 1 A . N
H4A 0.2135 0.1382 0.4104 0.068 Uiso calc R 1 . . H
C1 0.2305(2) 0.07550(13) 0.30067(7) 0.0374(5) Uani d . 1 . . C
C2 0.3148(3) 0.00640(14) 0.23591(8) 0.0433(5) Uani d . 1 . . C
C3 0.3464(3) -0.05509(15) 0.26025(9) 0.0504(6) Uani d . 1 . . C
H3A 0.3914 -0.0963 0.2466 0.060 Uiso calc R 1 . . H
C4 0.3143(3) -0.06284(14) 0.30831(8) 0.0457(6) Uani d . 1 . . C
C5 0.3441(3) 0.01268(18) 0.18741(9) 0.0596(8) Uani d . 1 . . C
H5A 0.3871 -0.0346 0.1775 0.089 Uiso calc R 1 . . H
H5B 0.4015 0.0568 0.1822 0.089 Uiso calc R 1 . . H
H5C 0.2623 0.0198 0.1714 0.089 Uiso calc R 1 . . H
C6 0.2020(4) -0.12108(18) 0.31554(12) 0.0726(9) Uani d . 1 . . C
H6A 0.1255 -0.1050 0.2987 0.109 Uiso calc R 1 . . H
H6B 0.1796 -0.1227 0.3464 0.109 Uiso calc R 1 . . H
H6C 0.2299 -0.1724 0.3060 0.109 Uiso calc R 1 . . H
C7 0.4367(4) -0.0879(2) 0.33465(11) 0.0739(9) Uani d . 1 . . C
H7A 0.5072 -0.0506 0.3300 0.111 Uiso calc R 1 . . H
H7B 0.4651 -0.1390 0.3250 0.111 Uiso calc R 1 . . H
H7C 0.4149 -0.0898 0.3656 0.111 Uiso calc R 1 . . H
C8 0.2046(2) 0.13685(13) 0.22849(7) 0.0383(5) Uani d . 1 . . C
C9 0.2890(3) 0.19901(16) 0.21940(9) 0.0515(6) Uani d . 1 . . C
H9A 0.3754 0.1995 0.2304 0.062 Uiso calc R 1 . . H
C10 0.2426(3) 0.26041(16) 0.19360(10) 0.0575(7) Uani d . 1 . . C
H10A 0.2984 0.3024 0.1870 0.069 Uiso calc R 1 . . H
C11 0.1140(3) 0.25947(17) 0.17767(9) 0.0549(7) Uani d . 1 . . C
H11A 0.0825 0.3016 0.1611 0.066 Uiso calc R 1 . . H
C12 0.0332(3) 0.19731(18) 0.18607(9) 0.0569(7) Uani d . 1 . . C
H12A -0.0529 0.1965 0.1747 0.068 Uiso calc R 1 . . H
C13 0.0783(3) 0.13516(16) 0.21151(8) 0.0472(6) Uani d . 1 . . C
H13A 0.0231 0.0924 0.2171 0.057 Uiso calc R 1 . . H
C14 0.2375(3) 0.07820(14) 0.46147(8) 0.0437(5) Uani d . 1 . . C
C15 0.2480(4) 0.15996(17) 0.52705(9) 0.0623(8) Uani d . 1 . . C
C16 0.2410(4) 0.22419(17) 0.50309(10) 0.0728(10) Uani d . 1 A . C
H16A 0.2370 0.2720 0.5179 0.087 Uiso calc R 1 . . H
C17 0.2390(3) 0.22582(15) 0.45389(9) 0.0539(7) Uani d . 1 . . C
C18A 0.2790(11) 0.1606(3) 0.57667(19) 0.054(2) Uiso d P 0.54(2) A 1 C
H18A 0.3737 0.1626 0.5809 0.081 Uiso calc PR 0.54(2) A 1 H
H18B 0.2441 0.1138 0.5901 0.081 Uiso calc PR 0.54(2) A 1 H
H18C 0.2387 0.2060 0.5901 0.081 Uiso calc PR 0.54(2) A 1 H
C18B 0.2167(14) 0.1589(4) 0.5761(2) 0.057(3) Uiso d P 0.46(2) A 2 C
H18D 0.1220 0.1570 0.5802 0.086 Uiso calc PR 0.46(2) A 2 H
H18E 0.2515 0.2056 0.5897 0.086 Uiso calc PR 0.46(2) A 2 H
H18F 0.2569 0.1135 0.5894 0.086 Uiso calc PR 0.46(2) A 2 H
C19 0.3644(4) 0.2625(2) 0.43479(13) 0.0826(11) Uani d . 1 A . C
H19A 0.4410 0.2343 0.4453 0.124 Uiso calc R 1 . . H
H19B 0.3702 0.3165 0.4440 0.124 Uiso calc R 1 . . H
H19C 0.3613 0.2600 0.4031 0.124 Uiso calc R 1 . . H
C20 0.1169(4) 0.2702(2) 0.43750(14) 0.0843(11) Uani d . 1 A . C
H20A 0.0381 0.2467 0.4496 0.126 Uiso calc R 1 . . H
H20B 0.1135 0.2679 0.4058 0.126 Uiso calc R 1 . . H
H20C 0.1223 0.3241 0.4468 0.126 Uiso calc R 1 . . H
C21 0.2586(3) 0.01563(14) 0.53352(8) 0.0455(6) Uani d . 1 . . C
C22 0.3805(3) -0.00947(19) 0.54794(9) 0.0620(8) Uani d . 1 A . C
H22A 0.4576 0.0157 0.5384 0.074 Uiso calc R 1 . . H
C23 0.3886(5) -0.0724(2) 0.57676(11) 0.0792(11) Uani d . 1 . . C
H23A 0.4712 -0.0898 0.5867 0.095 Uiso calc R 1 A . H
C24 0.2755(6) -0.10867(19) 0.59061(11) 0.0857(13) Uani d . 1 A . C
H24A 0.2810 -0.1512 0.6099 0.103 Uiso calc R 1 . . H
C25 0.1540(5) -0.0833(2) 0.57650(10) 0.0809(12) Uani d . 1 . . C
H25A 0.0773 -0.1084 0.5864 0.097 Uiso calc R 1 A . H
C26 0.1438(3) -0.02033(19) 0.54756(9) 0.0616(8) Uani d . 1 A . C
H26A 0.0610 -0.0029 0.5379 0.074 Uiso calc R 1 . . H

loop_
_atom_site_aniso_label
_atom_site_aniso_U_11
_atom_site_aniso_U_22
_atom_site_aniso_U_33
_atom_site_aniso_U_12
_atom_site_aniso_U_13
_atom_site_aniso_U_23
S1 0.0612(4) 0.0397(3) 0.0397(3) 0.0066(3) 0.0032(3) -0.0007(2)
S2 0.0858(5) 0.0359(3) 0.0370(3) 0.0037(3) 0.0017(3) -0.0013(2)
N1 0.0479(11) 0.0370(9) 0.0335(9) 0.0030(8) 0.0012(8) 0.0032(8)
N2 0.0712(15) 0.0397(11) 0.0339(10) 0.0024(10) 0.0019(10) 0.0046(8)
N3 0.0737(15) 0.0384(10) 0.0328(10) 0.0033(10) 0.0032(10) 0.0006(8)
N4 0.0991(19) 0.0363(11) 0.0339(10) 0.0073(11) -0.0015(11) 0.0008(8)
C1 0.0416(12) 0.0352(11) 0.0354(11) -0.0037(9) 0.0000(9) 0.0026(9)
C2 0.0494(13) 0.0400(12) 0.0404(12) 0.0006(10) 0.0029(10) -0.0025(9)
C3 0.0632(17) 0.0408(12) 0.0471(14) 0.0077(12) 0.0045(12) -0.0028(10)
C4 0.0565(15) 0.0352(11) 0.0453(13) 0.0042(11) 0.0015(11) 0.0066(10)
C5 0.081(2) 0.0575(16) 0.0408(14) 0.0145(15) 0.0096(13) -0.0015(12)
C6 0.087(2) 0.0501(16) 0.081(2) -0.0131(16) 0.0174(18) 0.0047(15)
C7 0.077(2) 0.081(2) 0.0644(19) 0.0267(18) -0.0065(17) 0.0089(16)
C8 0.0460(12) 0.0372(11) 0.0317(10) 0.0029(10) 0.0024(9) 0.0034(9)
C9 0.0521(15) 0.0509(14) 0.0515(15) -0.0073(12) -0.0062(12) 0.0080(12)
C10 0.0708(18) 0.0446(14) 0.0569(16) -0.0077(13) 0.0010(14) 0.0119(12)
C11 0.0683(18) 0.0524(15) 0.0442(14) 0.0166(14) 0.0066(13) 0.0119(11)
C12 0.0446(14) 0.0765(19) 0.0495(15) 0.0131(14) -0.0008(12) 0.0120(14)
C13 0.0436(13) 0.0543(14) 0.0438(13) -0.0028(11) 0.0028(10) 0.0055(11)
C14 0.0562(14) 0.0396(12) 0.0353(11) 0.0036(11) 0.0041(10) 0.0011(9)
C15 0.100(2) 0.0469(15) 0.0403(13) 0.0029(15) 0.0050(15) -0.0073(11)
C16 0.127(3) 0.0407(14) 0.0504(16) 0.0034(17) 0.0014(18) -0.0087(13)
C17 0.083(2) 0.0336(12) 0.0454(14) 0.0048(12) 0.0048(13) 0.0000(10)
C19 0.100(3) 0.065(2) 0.082(2) -0.008(2) 0.015(2) -0.0043(18)
C20 0.106(3) 0.0545(18) 0.092(3) 0.0233(19) -0.011(2) -0.0093(17)
C21 0.0628(16) 0.0430(13) 0.0307(11) 0.0032(12) 0.0009(11) 0.0006(9)
C22 0.0679(19) 0.0721(19) 0.0462(15) 0.0178(16) 0.0036(14) 0.0025(13)
C23 0.111(3) 0.076(2) 0.0504(17) 0.041(2) -0.0071(19) 0.0045(16)
C24 0.171(4) 0.0449(16) 0.0415(16) 0.008(2) -0.017(2) 0.0034(13)
C25 0.121(3) 0.078(2) 0.0436(16) -0.045(2) -0.0035(18) 0.0073(15)
C26 0.072(2) 0.0719(19) 0.0407(14) -0.0141(16) -0.0062(13) 0.0041(13)

loop_
_atom_type_symbol
_atom_type_description
_atom_type_scat_dispersion_real
_atom_type_scat_dispersion_imag
_atom_type_scat_source
C C 0.0033 0.0016 'International Tables Vol C Tables 4.2.6.8 and 6.1.1.4'
H H 0.0000 0.0000 'International Tables Vol C Tables 4.2.6.8 and 6.1.1.4'
N N 0.0061 0.0033 'International Tables Vol C Tables 4.2.6.8 and 6.1.1.4'
S S 0.1246 0.1234 'International Tables Vol C Tables 4.2.6.8 and 6.1.1.4'

loop_
_geom_angle_atom_site_label_1
_geom_angle_atom_site_label_2
_geom_angle_atom_site_label_3
_geom_angle
_geom_angle_publ_flag
C1 N1 C2 120.80(19) ?
C1 N1 C8 119.18(19) ?
C2 N1 C8 120.02(18) ?
C1 N2 C4 128.0(2) ?
C1 N2 H2A 116.0 ?
C4 N2 H2A 116.0 ?
C14 N3 C15 120.6(2) ?
C14 N3 C21 120.5(2) ?
C15 N3 C21 118.8(2) ?
C14 N4 C17 128.5(2) ?
C14 N4 H4A 115.7 ?
C17 N4 H4A 115.7 ?
N2 C1 N1 117.2(2) ?
N2 C1 S1 120.86(18) ?
N1 C1 S1 121.94(17) ?
C3 C2 N1 119.9(2) ?
C3 C2 C5 123.7(2) ?
N1 C2 C5 116.4(2) ?
C2 C3 C4 124.1(2) ?
C2 C3 H3A 117.9 ?
C4 C3 H3A 117.9 ?
N2 C4 C3 107.75(19) ?
N2 C4 C6 108.8(2) ?
C3 C4 C6 111.0(2) ?
N2 C4 C7 108.3(2) ?
C3 C4 C7 111.0(2) ?
C6 C4 C7 110.0(3) ?
C2 C5 H5A 109.5 ?
C2 C5 H5B 109.5 ?
H5A C5 H5B 109.5 ?
C2 C5 H5C 109.5 ?
H5A C5 H5C 109.5 ?
H5B C5 H5C 109.5 ?
C4 C6 H6A 109.5 ?
C4 C6 H6B 109.5 ?
H6A C6 H6B 109.5 ?
C4 C6 H6C 109.5 ?
H6A C6 H6C 109.5 ?
H6B C6 H6C 109.5 ?
C4 C7 H7A 109.5 ?
C4 C7 H7B 109.5 ?
H7A C7 H7B 109.5 ?
C4 C7 H7C 109.5 ?
H7A C7 H7C 109.5 ?
H7B C7 H7C 109.5 ?
C13 C8 C9 120.7(2) ?
C13 C8 N1 119.4(2) ?
C9 C8 N1 119.9(2) ?
C8 C9 C10 118.9(3) ?
C8 C9 H9A 120.6 ?
C10 C9 H9A 120.6 ?
C11 C10 C9 120.2(3) ?
C11 C10 H10A 119.9 ?
C9 C10 H10A 119.9 ?
C12 C11 C10 120.3(2) ?
C12 C11 H11A 119.8 ?
C10 C11 H11A 119.8 ?
C11 C12 C13 120.2(3) ?
C11 C12 H12A 119.9 ?
C13 C12 H12A 119.9 ?
C8 C13 C12 119.7(2) ?
C8 C13 H13A 120.1 ?
C12 C13 H13A 120.1 ?
N4 C14 N3 117.6(2) yes
N4 C14 S2 120.62(18) yes
N3 C14 S2 121.76(18) yes
C16 C15 N3 120.3(2) ?
C16 C15 C18B 122.6(4) ?
N3 C15 C18B 115.1(3) ?
C16 C15 C18A 123.0(3) ?
N3 C15 C18A 115.8(3) ?
C18B C15 C18A 23.7(3) ?
C15 C16 C17 124.6(3) ?
C15 C16 H16A 117.7 ?
C17 C16 H16A 117.7 ?
N4 C17 C16 107.7(2) ?
N4 C17 C19 109.2(3) ?
C16 C17 C19 112.1(3) ?
N4 C17 C20 107.7(3) ?
C16 C17 C20 110.2(3) ?
C19 C17 C20 109.9(3) ?
C15 C18A H18A 109.5 ?
C15 C18A H18B 109.5 ?
H18A C18A H18B 109.5 ?
C15 C18A H18C 109.5 ?
H18A C18A H18C 109.5 ?
H18B C18A H18C 109.5 ?
C15 C18B H18D 109.5 ?
C15 C18B H18E 109.5 ?
H18D C18B H18E 109.5 ?
C15 C18B H18F 109.5 ?
H18D C18B H18F 109.5 ?
H18E C18B H18F 109.5 ?
C17 C19 H19A 109.5 ?
C17 C19 H19B 109.5 ?
H19A C19 H19B 109.5 ?
C17 C19 H19C 109.5 ?
H19A C19 H19C 109.5 ?
H19B C19 H19C 109.5 ?
C17 C20 H20A 109.5 ?
C17 C20 H20B 109.5 ?
H20A C20 H20B 109.5 ?
C17 C20 H20C 109.5 ?
H20A C20 H20C 109.5 ?
H20B C20 H20C 109.5 ?
C22 C21 C26 121.0(3) ?
C22 C21 N3 119.2(3) ?
C26 C21 N3 119.6(3) ?
C21 C22 C23 119.7(3) ?
C21 C22 H22A 120.2 ?
C23 C22 H22A 120.2 ?
C24 C23 C22 119.8(4) ?
C24 C23 H23A 120.1 ?
C22 C23 H23A 120.1 ?
C23 C24 C25 120.6(3) ?
C23 C24 H24A 119.7 ?
C25 C24 H24A 119.7 ?
C24 C25 C26 120.5(3) ?
C24 C25 H25A 119.7 ?
C26 C25 H25A 119.7 ?
C21 C26 C25 118.5(3) ?
C21 C26 H26A 120.7 ?
C25 C26 H26A 120.7 ?

loop_
_geom_bond_atom_site_label_1
_geom_bond_atom_site_label_2
_geom_bond_distance
_geom_bond_publ_flag
S1 C1 1.688(2) yes
S2 C14 1.685(2) yes
N1 C1 1.371(3) yes
N1 C2 1.427(3) yes
N1 C8 1.447(3) yes
N2 C1 1.327(3) yes
N2 C4 1.465(3) yes
N2 H2A 0.8600 ?
N3 C14 1.363(3) yes
N3 C15 1.426(3) yes
N3 C21 1.438(3) yes
N4 C14 1.324(3) yes
N4 C17 1.474(3) yes
N4 H4A 0.8600 ?
C2 C3 1.317(3) yes
C2 C5 1.498(3) ?
C3 C4 1.492(4) ?
C3 H3A 0.9300 ?
C4 C6 1.517(4) ?
C4 C7 1.524(4) ?
C5 H5A 0.9600 ?
C5 H5B 0.9600 ?
C5 H5C 0.9600 ?
C6 H6A 0.9600 ?
C6 H6B 0.9600 ?
C6 H6C 0.9600 ?
C7 H7A 0.9600 ?
C7 H7B 0.9600 ?
C7 H7C 0.9600 ?
C8 C13 1.368(4) ?
C8 C9 1.382(3) ?
C9 C10 1.383(4) ?
C9 H9A 0.9300 ?
C10 C11 1.378(4) ?
C10 H10A 0.9300 ?
C11 C12 1.357(4) ?
C11 H11A 0.9300 ?
C12 C13 1.383(4) ?
C12 H12A 0.9300 ?
C13 H13A 0.9300 ?
C15 C16 1.312(4) yes
C15 C18B 1.513(8) ?
C15 C18A 1.530(7) ?
C16 C17 1.486(4) ?
C16 H16A 0.9300 ?
C17 C19 1.519(5) ?
C17 C20 1.522(5) ?
C18A H18A 0.9600 ?
C18A H18B 0.9600 ?
C18A H18C 0.9600 ?
C18B H18D 0.9600 ?
C18B H18E 0.9600 ?
C18B H18F 0.9600 ?
C19 H19A 0.9600 ?
C19 H19B 0.9600 ?
C19 H19C 0.9600 ?
C20 H20A 0.9600 ?
C20 H20B 0.9600 ?
C20 H20C 0.9600 ?
C21 C22 1.368(4) ?
C21 C26 1.372(4) ?
C22 C23 1.382(4) ?
C22 H22A 0.9300 ?
C23 C24 1.358(6) ?
C23 H23A 0.9300 ?
C24 C25 1.362(6) ?
C24 H24A 0.9300 ?
C25 C26 1.386(5) ?
C25 H25A 0.9300 ?
C26 H26A 0.9300 ?

loop_
_geom_hbond_atom_site_label_D
_geom_hbond_atom_site_label_H
_geom_hbond_atom_site_label_A
_geom_hbond_site_symmetry_A
_geom_hbond_distance_DH
_geom_hbond_distance_HA
_geom_hbond_distance_DA
_geom_hbond_angle_DHA
_geom_hbond_publ_flag
N2 H2A S2 1_555 0.86 2.61 3.422(2) 158 yes
N4 H4A S1 1_555 0.86 2.64 3.479(2) 167 yes

loop_
_geom_torsion_atom_site_label_1
_geom_torsion_atom_site_label_2
_geom_torsion_atom_site_label_3
_geom_torsion_atom_site_label_4
_geom_torsion
C4 N2 C1 N1 -12.3(4)
C4 N2 C1 S1 169.2(2)
C2 N1 C1 N2 -1.1(3)
C8 N1 C1 N2 178.9(2)
C2 N1 C1 S1 177.42(18)
C8 N1 C1 S1 -2.6(3)
C1 N1 C2 C3 5.5(4)
C8 N1 C2 C3 -174.4(2)
C1 N1 C2 C5 -173.8(2)
C8 N1 C2 C5 6.3(3)
N1 C2 C3 C4 2.5(4)
C5 C2 C3 C4 -178.3(3)
C1 N2 C4 C3 18.2(4)
C1 N2 C4 C6 -102.2(3)
C1 N2 C4 C7 138.3(3)
C2 C3 C4 N2 -12.5(4)
C2 C3 C4 C6 106.5(3)
C2 C3 C4 C7 -130.9(3)
C1 N1 C8 C13 -89.9(3)
C2 N1 C8 C13 90.1(3)
C1 N1 C8 C9 90.9(3)
C2 N1 C8 C9 -89.2(3)
C13 C8 C9 C10 1.4(4)
N1 C8 C9 C10 -179.3(2)
C8 C9 C10 C11 0.5(4)
C9 C10 C11 C12 -1.9(4)
C10 C11 C12 C13 1.4(4)
C9 C8 C13 C12 -1.9(4)
N1 C8 C13 C12 178.8(2)
C11 C12 C13 C8 0.5(4)
C17 N4 C14 N3 4.8(5)
C17 N4 C14 S2 -175.3(2)
C15 N3 C14 N4 2.6(4)
C21 N3 C14 N4 178.7(3)
C15 N3 C14 S2 -177.2(2)
C21 N3 C14 S2 -1.1(4)
C14 N3 C15 C16 -4.0(5)
C21 N3 C15 C16 179.8(3)
C14 N3 C15 C18B 160.3(6)
C21 N3 C15 C18B -15.9(7)
C14 N3 C15 C18A -173.4(5)
C21 N3 C15 C18A 10.4(6)
N3 C15 C16 C17 -1.8(6)
C18B C15 C16 C17 -164.9(7)
C18A C15 C16 C17 166.8(6)
C14 N4 C17 C16 -9.3(4)
C14 N4 C17 C19 112.6(4)
C14 N4 C17 C20 -128.1(3)
C15 C16 C17 N4 7.4(5)
C15 C16 C17 C19 -112.6(4)
C15 C16 C17 C20 124.7(4)
C14 N3 C21 C22 99.8(3)
C15 N3 C21 C22 -84.0(3)
C14 N3 C21 C26 -85.3(3)
C15 N3 C21 C26 90.8(3)
C26 C21 C22 C23 0.6(4)
N3 C21 C22 C23 175.3(3)
C21 C22 C23 C24 -0.1(5)
C22 C23 C24 C25 -0.4(5)
C23 C24 C25 C26 0.4(5)
C22 C21 C26 C25 -0.5(4)
N3 C21 C26 C25 -175.3(3)
C24 C25 C26 C21 0.0(5)
